data_2311063
loop_
_publ_author_name
'Lingafelter, E.C.'
'Orioli, P.L.'
'Schein, B.J.B.'
'Stewart, J.M.'

_publ_section_title
;
 Parameter interactions and the ferroelectric mechanism in guanidinium
 aluminium sulfate hexahydrate
;
_journal_name_full 'Acta Crystallographica (1,1948-23,1967)'
_journal_page_first 451
_journal_page_last 455
_journal_volume 20
_journal_year 1966
_chemical_formula_sum 'C H18 Al N3 O14 S2'
_chemical_name_systematic '(C (N H2)3) Al (S O4)2 (H2 O)6'
_space_group_IT_number 157
_symmetry_space_group_name_Hall 'P 3 -2'
_symmetry_space_group_name_H-M 'P 3 1 m'
_cell_angle_alpha 90
_cell_angle_beta 90
_cell_angle_gamma 120
_cell_formula_units_Z 3
_cell_length_a 11.75
_cell_length_b 11.75
_cell_length_c 8.94
_cell_volume 1068.917
_citation_journal_id_ASTM ACCRA9
_cod_data_source_file Lingafelter_ACCRA9_1966_1765.cif
_cod_data_source_block C1H18Al1N3O14S2
_cod_original_formula_sum 'C1 H18 Al1 N3 O14 S2'
_cod_database_code 2311063

loop_
_symmetry_equiv_pos_as_xyz
x,y,z
-y,x-y,z
-x+y,-x,z
y,x,z
-x,-x+y,z
x-y,-y,z

loop_
_atom_site_label
_atom_site_type_symbol
_atom_site_fract_x
_atom_site_fract_y
_atom_site_fract_z
_atom_site_occupancy
_atom_site_U_iso_or_equiv
O4 O-2 0.7039 0 0.476 1 0.0
Al1 Al+3 0 0 0 1 0.0
N2 N-3 0.5574 0.3422 0.5538 1 0.0
H7 H+1 0.592 0.142 0.9 1 0.0
H3 H+1 0.742 0.208 0.55 1 0.0
O1 O-2 0.4565 0 0.8375 1 0.0
O7 O-2 0.1347 0 0.1178 1 0.0
O8 O-2 0.8701 0 0.8835 1 0.0
O9 O-2 0.5312 0.3268 0.9436 1 0.0
C2 C+4 0.3333 0.6667 0.55 1 0.0
S1 S+6 0.3473 0 0.7586 1 0.0
O6 O-2 0.7918 0.1151 0.2412 1 0.0
H4 H+1 0.875 0.075 0.833 1 0.0
H9 H+1 0.883 0.392 0.2 1 0.0
H1 H+1 0.917 0.116 0.503 1 0.0
O3 O-2 0.3724 0 0.6048 1 0.0
H5 H+1 0.942 0.142 0.167 1 0.0
S2 S+6 0.6816 0 0.3153 1 0.0
H8 H+1 0.8 0.275 0.238 1 0.0
H2 H+1 0.583 0.158 0.55 1 0.0
H6 H+1 0.72 0.18 0.889 1 0.0
N1 N-3 0.1159 0 0.5056 1 0.0
O2 O-2 0.5576 0 0.2835 1 0.0
O5 O-2 0.8813 0.2241 0.7988 1 0.0
C1 C+4 0 0 0.5032 1 0.0
O10 O-2 0.5344 0.1962 0.177 1 0.0
Al2 Al+3 0.3333 0.6667 0.0573 1 0.0
